data_1569999
loop_
_publ_author_name
'Mitchell, Travis B.'
'Zhang, Xiaotong'
'Jerozal, Ronald T.'
'Chen, Yu Sheng'
'Wang, SuYin'
'Benedict, Jason B.'

_publ_section_title
;
 Development of a scalar-based geometric parameterization approach for the
 crystal structure landscape of dithienylethene-based crystalline solids.
;
_journal_coeditor_code YC5044
_journal_issue 6
_journal_name_full IUCrJ
_journal_paper_doi 10.1107/S2052252523008060
_journal_volume 10
_journal_year 2023
_chemical_formula_moiety '2(Br), C68 H52 Cu N4 S4, 2(C3 H7 N O)'
_chemical_formula_sum 'C74 H66 Br2 Cu N6 O2 S4'
_chemical_formula_weight 1422.92
_space_group_crystal_system triclinic
_space_group_IT_number 2
_space_group_name_Hall '-P 1'
_space_group_name_H-M_alt 'P -1'
_atom_sites_solution_hydrogens geom
_atom_sites_solution_primary dual
_audit_creation_date 2022-04-17
_audit_creation_method
;
Olex2 1.5
(compiled 2022.04.07 svn.rca3783a0 for OlexSys, GUI svn.r6498)
;
_cell_angle_alpha 105.0120(10)
_cell_angle_beta 98.4520(10)
_cell_angle_gamma 99.1780(10)
_cell_formula_units_Z 1
_cell_length_a 9.5108(3)
_cell_length_b 11.4444(3)
_cell_length_c 16.0164(4)
_cell_measurement_reflns_used 9970
_cell_measurement_temperature 90.00
_cell_measurement_theta_max 32.64
_cell_measurement_theta_min 2.21
_cell_volume 1629.52(8)
_computing_cell_refinement 'SAINT V8.40B (Bruker AXS, 2016)'
_computing_data_reduction 'SAINT V8.40B (Bruker AXS, 2016)'
_computing_molecular_graphics 'Olex2 1.5 (Dolomanov et al., 2009)'
_computing_publication_material 'Olex2 1.5 (Dolomanov et al., 2009)'
_computing_structure_refinement 'SHELXL 2019/2 (Sheldrick, 2015)'
_computing_structure_solution 'SHELXT 2018/2 (Sheldrick, 2018)'
_diffrn_ambient_temperature 90.00
_diffrn_measured_fraction_theta_full 1.000
_diffrn_measured_fraction_theta_max 0.999
_diffrn_measurement_device_type 'Bruker APEX-II CCD'
_diffrn_measurement_method '\f and \w scans'
_diffrn_radiation_type MoK\a
_diffrn_radiation_wavelength 0.71073
_diffrn_reflns_av_R_equivalents 0.0331
_diffrn_reflns_av_unetI/netI 0.0341
_diffrn_reflns_Laue_measured_fraction_full 1.000
_diffrn_reflns_Laue_measured_fraction_max 0.999
_diffrn_reflns_limit_h_max 14
_diffrn_reflns_limit_h_min -14
_diffrn_reflns_limit_k_max 17
_diffrn_reflns_limit_k_min -17
_diffrn_reflns_limit_l_max 24
_diffrn_reflns_limit_l_min -24
_diffrn_reflns_number 44606
_diffrn_reflns_point_group_measured_fraction_full 1.000
_diffrn_reflns_point_group_measured_fraction_max 0.999
_diffrn_reflns_theta_full 25.242
_diffrn_reflns_theta_max 33.203
_diffrn_reflns_theta_min 1.343
_diffrn_source_current 24.0
_diffrn_source_power 1.2
_diffrn_source_voltage 50.0
_diffrn_standards_number 0
_exptl_absorpt_coefficient_mu 1.742
_exptl_absorpt_correction_T_max 0.7465
_exptl_absorpt_correction_T_min 0.7220
_exptl_absorpt_correction_type multi-scan
_exptl_absorpt_process_details
;
SADABS-2016/2 (Bruker,2016/2) was used for absorption correction.
wR2(int) was 0.0610 before and 0.0371 after correction.
The Ratio of minimum to maximum transmission is 0.9672.
The \l/2 correction factor is Not present.
;
_exptl_crystal_colour green
_exptl_crystal_colour_primary green
_exptl_crystal_density_diffrn 1.450
_exptl_crystal_description prism
_exptl_crystal_F_000 731
_exptl_crystal_size_max 0.6
_exptl_crystal_size_mid 0.4
_exptl_crystal_size_min 0.4
_refine_diff_density_max 1.704
_refine_diff_density_min -0.714
_refine_diff_density_rms 0.104
_refine_ls_extinction_method none
_refine_ls_goodness_of_fit_ref 1.051
_refine_ls_hydrogen_treatment constr
_refine_ls_matrix_type full
_refine_ls_number_parameters 454
_refine_ls_number_reflns 12487
_refine_ls_number_restraints 114
_refine_ls_restrained_S_all 1.052
_refine_ls_R_factor_all 0.0580
_refine_ls_R_factor_gt 0.0440
_refine_ls_shift/su_max 0.002
_refine_ls_shift/su_mean 0.000
_refine_ls_structure_factor_coef Fsqd
_refine_ls_weighting_details 'w=1/[\s^2^(Fo^2^)+(0.0605P)^2^+1.0289P] where P=(Fo^2^+2Fc^2^)/3'
_refine_ls_weighting_scheme calc
_refine_ls_wR_factor_gt 0.1104
_refine_ls_wR_factor_ref 0.1167
_reflns_Friedel_coverage 0.000
_reflns_number_gt 10164
_reflns_number_total 12487
_reflns_threshold_expression 'I > 2\s(I)'
_cod_data_source_file yc5044.cif
_cod_data_source_block dte-12
_cod_database_code 1569999
_shelx_shelxl_version_number 2019/2
_shelx_space_group_comment
;
The symmetry employed for this shelxl refinement is uniquely defined
by the following loop, which should always be used as a source of
symmetry information in preference to the above space-group names.
They are only intended as comments.
;
_shelx_estimated_absorpt_t_max 0.543
_shelx_estimated_absorpt_t_min 0.421
_olex2_refinement_description
;
1. Fixed Uiso
 At 1.2 times of:
  All C(H) groups
 At 1.5 times of:
  All C(H,H,H) groups
2. Restrained distances
 C35-O1
 1.22 with sigma of 0.02
 C35-N3
 1.36 with sigma of 0.02
 N3-C36
 1.45 with sigma of 0.02
 N3-C37
 1.46 with sigma of 0.02
 C35A-O1A
 1.22 with sigma of 0.02
 C35A-N3A
 1.36 with sigma of 0.02
 N3A-C37A
 1.45 with sigma of 0.02
 N3A-C36A
 1.46 with sigma of 0.02
 C35-C36
 2.46 with sigma of 0.04
 C35A-C37A
 2.46 with sigma of 0.04
 C35-C37
 2.45 with sigma of 0.04
 C35A-C36A
 2.45 with sigma of 0.04
 N3-C36 \\sim N3-C37
 with sigma of 0.02
 N3A-C37A \\sim N3A-C36A
 with sigma of 0.02
3. Restrained planarity
 O1, N3, C35, C36, C37
 with sigma of 0.1
 O1A, N3A, C35A, C36A, C37A
 with sigma of 0.1
4. Uiso/Uaniso restraints and constraints
O1 \\sim N3 \\sim C35 \\sim C36 \\sim C37: within 2A with sigma of 0.04 and
sigma for terminal atoms of 0.08 within 2A
O1A \\sim N3A \\sim C35A \\sim C36A \\sim C37A: within 2A with sigma of 0.04
and sigma for terminal atoms of 0.08 within 2A
5. Rigid body (RIGU) restrains
 O1, N3, C35, C36, C37
 with sigma for 1-2 distances of 0.004 and sigma for 1-3 distances of 0.004
 O1A, N3A, C35A, C36A, C37A
 with sigma for 1-2 distances of 0.004 and sigma for 1-3 distances of 0.004
6. Others
 Fixed Sof: O1A(0.5) N3A(0.5) C35A(0.5) H35A(0.5) C36A(0.5) H36d(0.5)
 H36f(0.5) H36e(0.5) C37A(0.5) H37d(0.5) H37e(0.5) H37f(0.5) O1(0.5) N3(0.5)
 C35(0.5) H35(0.5) C36(0.5) H36a(0.5) H36b(0.5) H36c(0.5) C37(0.5) H37a(0.5)
 H37b(0.5) H37c(0.5)
7.a Aromatic/amide H refined with riding coordinates:
 C3(H3), C4(H4), C5(H5), C6(H6), C7(H7), C9(H9), C14(H14), C15(H15), C16(H16),
 C17(H17), C20(H20), C21(H21), C22(H22), C23(H23), C24(H24), C26(H26), C31(H31),
  C32(H32), C33(H33), C34(H34), C35A(H35A), C35(H35)
7.b Idealised Me refined as rotating group:
 C12(H12a,H12b,H12c), C29(H29a,H29b,H29c), C36A(H36d,H36f,H36e), C37A(H37d,
 H37e,H37f), C36(H36a,H36b,H36c), C37(H37a,H37b,H37c)
;
_olex2_submission_special_instructions 'No special instructions were received'

loop_
_space_group_symop_operation_xyz
'x, y, z'
'-x, -y, -z'

loop_
_atom_site_label
_atom_site_type_symbol
_atom_site_fract_x
_atom_site_fract_y
_atom_site_fract_z
_atom_site_U_iso_or_equiv
_atom_site_adp_type
_atom_site_occupancy
_atom_site_site_symmetry_order
_atom_site_calc_flag
_atom_site_refinement_flags_posn
_atom_site_refinement_flags_adp
_atom_site_refinement_flags_occupancy
_atom_site_disorder_assembly
_atom_site_disorder_group
Br1 Br 1.26812(2) 1.09682(2) 0.93183(2) 0.02182(5) Uani 1 1 d . . . . .
Cu1 Cu 1.000000 1.000000 1.000000 0.03601(11) Uani 1 2 d S . P . .
S1 S 0.96817(4) 0.46780(4) 0.62045(3) 0.01741(8) Uani 1 1 d . . . . .
S2 S 0.43320(5) 0.25264(4) 0.77153(3) 0.01920(9) Uani 1 1 d . . . . .
N1 N 0.94929(18) 0.84729(14) 0.89428(10) 0.0205(3) Uani 1 1 d . . . . .
N2 N 0.87185(19) 0.08508(14) 0.92772(11) 0.0232(3) Uani 1 1 d . . . . .
C1 C 0.57174(18) 0.28120(15) 0.48854(11) 0.0142(3) Uani 1 1 d . . . . .
C2 C 0.57197(18) 0.26634(16) 0.39349(11) 0.0165(3) Uani 1 1 d . . . . .
C3 C 0.61145(18) 0.37089(17) 0.36559(11) 0.0183(3) Uani 1 1 d . . . . .
H3 H 0.629937 0.450804 0.406616 0.022 Uiso 1 1 calc R U . . .
C4 C 0.6240(2) 0.3593(2) 0.27840(13) 0.0274(4) Uani 1 1 d . . . . .
H4 H 0.649004 0.431005 0.259833 0.033 Uiso 1 1 calc R U . . .
C5 C 0.5998(2) 0.2425(3) 0.21874(14) 0.0371(6) Uani 1 1 d . . . . .
H5 H 0.608234 0.234206 0.159212 0.044 Uiso 1 1 calc R U . . .
C6 C 0.5635(2) 0.1381(2) 0.24572(14) 0.0347(5) Uani 1 1 d . . . . .
H6 H 0.549317 0.058347 0.205010 0.042 Uiso 1 1 calc R U . . .
C7 C 0.5477(2) 0.14946(19) 0.33232(13) 0.0249(4) Uani 1 1 d . . . . .
H7 H 0.520267 0.077413 0.350024 0.030 Uiso 1 1 calc R U . . .
C8 C 0.70294(17) 0.36501(15) 0.54958(11) 0.0138(3) Uani 1 1 d . . . . .
C9 C 0.70041(17) 0.46077(15) 0.62616(11) 0.0145(3) Uani 1 1 d . . . . .
H9 H 0.613163 0.477974 0.644077 0.017 Uiso 1 1 calc R U . . .
C10 C 0.83605(18) 0.52595(15) 0.67171(11) 0.0145(3) Uani 1 1 d . . . . .
C11 C 0.84313(18) 0.35911(15) 0.53724(11) 0.0150(3) Uani 1 1 d . . . . .
C12 C 0.8940(2) 0.27403(17) 0.46572(12) 0.0201(3) Uani 1 1 d . . . . .
H12A H 0.996213 0.272953 0.485559 0.030 Uiso 1 1 calc R U . . .
H12B H 0.884138 0.302917 0.413062 0.030 Uiso 1 1 calc R U . . .
H12C H 0.835199 0.190389 0.451598 0.030 Uiso 1 1 calc R U . . .
C13 C 0.87406(18) 0.63311(15) 0.74959(11) 0.0154(3) Uani 1 1 d . . . . .
C14 C 0.7685(2) 0.68727(17) 0.78751(12) 0.0208(3) Uani 1 1 d . . . . .
H14 H 0.668407 0.652009 0.764363 0.025 Uiso 1 1 calc R U . . .
C15 C 0.8097(2) 0.79243(18) 0.85887(12) 0.0220(3) Uani 1 1 d . . . . .
H15 H 0.735991 0.827453 0.883985 0.026 Uiso 1 1 calc R U . . .
C16 C 1.0501(2) 0.79594(19) 0.85792(16) 0.0319(5) Uani 1 1 d . . . . .
H16 H 1.149286 0.834281 0.881561 0.038 Uiso 1 1 calc R U . . .
C17 C 1.0183(2) 0.69009(18) 0.78780(15) 0.0284(4) Uani 1 1 d . . . . .
H17 H 1.094681 0.655950 0.765489 0.034 Uiso 1 1 calc R U . . .
C18 C 0.46344(18) 0.22396(15) 0.52011(11) 0.0146(3) Uani 1 1 d . . . . .
C19 C 0.32182(18) 0.15034(15) 0.46354(11) 0.0153(3) Uani 1 1 d . . . . .
C20 C 0.2579(2) 0.04041(16) 0.47798(12) 0.0195(3) Uani 1 1 d . . . . .
H20 H 0.307148 0.011491 0.522131 0.023 Uiso 1 1 calc R U . . .
C21 C 0.1234(2) -0.02710(17) 0.42876(13) 0.0221(3) Uani 1 1 d . . . . .
H21 H 0.081628 -0.101708 0.439353 0.027 Uiso 1 1 calc R U . . .
C22 C 0.0498(2) 0.01399(18) 0.36408(12) 0.0217(3) Uani 1 1 d . . . . .
H22 H -0.042448 -0.031914 0.330581 0.026 Uiso 1 1 calc R U . . .
C23 C 0.1121(2) 0.12233(18) 0.34892(12) 0.0205(3) Uani 1 1 d . . . . .
H23 H 0.062757 0.150382 0.304290 0.025 Uiso 1 1 calc R U . . .
C24 C 0.24641(19) 0.19057(16) 0.39849(11) 0.0178(3) Uani 1 1 d . . . . .
H24 H 0.287272 0.265467 0.387929 0.021 Uiso 1 1 calc R U . . .
C25 C 0.48125(18) 0.22983(15) 0.61492(11) 0.0146(3) Uani 1 1 d . . . . .
C26 C 0.60321(18) 0.20203(16) 0.66357(11) 0.0160(3) Uani 1 1 d . . . . .
H26 H 0.683733 0.180372 0.638929 0.019 Uiso 1 1 calc R U . . .
C27 C 0.59324(18) 0.20952(16) 0.74941(11) 0.0167(3) Uani 1 1 d . . . . .
C28 C 0.37956(18) 0.25947(16) 0.66595(11) 0.0164(3) Uani 1 1 d . . . . .
C29 C 0.23763(19) 0.29405(19) 0.64078(13) 0.0223(3) Uani 1 1 d . . . . .
H29A H 0.207764 0.338707 0.694006 0.033 Uiso 1 1 calc R U . . .
H29B H 0.163797 0.219033 0.609906 0.033 Uiso 1 1 calc R U . . .
H29C H 0.248280 0.347084 0.601929 0.033 Uiso 1 1 calc R U . . .
C30 C 0.69144(19) 0.17605(16) 0.81459(11) 0.0176(3) Uani 1 1 d . . . . .
C31 C 0.8321(2) 0.1653(2) 0.80416(14) 0.0304(5) Uani 1 1 d . . . . .
H31 H 0.870102 0.189393 0.758103 0.037 Uiso 1 1 calc R U . . .
C32 C 0.9164(3) 0.1194(2) 0.86112(14) 0.0346(5) Uani 1 1 d . . . . .
H32 H 1.011512 0.112090 0.852108 0.041 Uiso 1 1 calc R U . . .
C33 C 0.7384(2) 0.10256(19) 0.94116(14) 0.0269(4) Uani 1 1 d . . . . .
H33 H 0.705351 0.082289 0.989833 0.032 Uiso 1 1 calc R U . . .
C34 C 0.6476(2) 0.14846(19) 0.88755(13) 0.0239(4) Uani 1 1 d . . . . .
H34 H 0.555949 0.161009 0.900589 0.029 Uiso 1 1 calc R U . . .
O1A O 1.1906(10) 0.4693(8) 0.8340(6) 0.0450(15) Uani 0.5 1 d D U P A -2
N3A N 1.1093(6) 0.4637(4) 0.9561(3) 0.0399(10) Uani 0.5 1 d D U P A -2
C35A C 1.1751(7) 0.4216(6) 0.8899(4) 0.0396(13) Uani 0.5 1 d D U P A -2
H35A H 1.211734 0.348514 0.887643 0.048 Uiso 0.5 1 calc R U P A -2
C36A C 1.0406(12) 0.5683(8) 0.9609(5) 0.079(3) Uani 0.5 1 d D U P A -2
H36D H 0.934895 0.539349 0.944914 0.118 Uiso 0.5 1 calc R U P A -2
H36F H 1.073117 0.612330 0.920020 0.118 Uiso 0.5 1 calc R U P A -2
H36E H 1.067181 0.624168 1.021157 0.118 Uiso 0.5 1 calc R U P A -2
C37A C 1.0996(18) 0.4102(11) 1.0261(7) 0.152(7) Uani 0.5 1 d D U P A -2
H37D H 1.184061 0.373098 1.036479 0.229 Uiso 0.5 1 calc R U P A -2
H37E H 1.010539 0.346281 1.010589 0.229 Uiso 0.5 1 calc R U P A -2
H37F H 1.097318 0.474361 1.079756 0.229 Uiso 0.5 1 calc R U P A -2
O1 O 0.1890(18) 0.4560(15) 0.8406(9) 0.103(4) Uani 0.5 1 d D U P B -1
N3 N 0.3716(7) 0.4854(4) 0.9633(3) 0.0571(14) Uani 0.5 1 d D U P B -1
C35 C 0.2469(9) 0.4302(7) 0.9054(4) 0.0509(16) Uani 0.5 1 d D U P B -1
H35 H 0.194721 0.359486 0.916298 0.061 Uiso 0.5 1 calc R U P B -1
C36 C 0.4320(12) 0.4304(7) 1.0283(5) 0.076(3) Uani 0.5 1 d D U P B -1
H36A H 0.526858 0.413802 1.017957 0.114 Uiso 0.5 1 calc R U P B -1
H36B H 0.366367 0.352667 1.023654 0.114 Uiso 0.5 1 calc R U P B -1
H36C H 0.443572 0.487331 1.087452 0.114 Uiso 0.5 1 calc R U P B -1
C37 C 0.4598(16) 0.5940(9) 0.9524(7) 0.120(5) Uani 0.5 1 d D U P B -1
H37A H 0.396539 0.645761 0.933278 0.180 Uiso 0.5 1 calc R U P B -1
H37B H 0.518003 0.568429 0.907879 0.180 Uiso 0.5 1 calc R U P B -1
H37C H 0.524361 0.641116 1.008667 0.180 Uiso 0.5 1 calc R U P B -1

loop_
_atom_site_aniso_label
_atom_site_aniso_U_11
_atom_site_aniso_U_22
_atom_site_aniso_U_33
_atom_site_aniso_U_23
_atom_site_aniso_U_13
_atom_site_aniso_U_12
Br1 0.02189(9) 0.02427(9) 0.02463(10) 0.01267(7) 0.00833(7) 0.00732(7)
Cu1 0.0571(3) 0.01749(15) 0.01914(16) -0.00833(12) -0.02692(16) 0.02099(16)
S1 0.01262(17) 0.01780(18) 0.01790(19) 0.00077(14) -0.00044(14) 0.00236(14)
S2 0.01721(18) 0.0278(2) 0.01523(18) 0.00976(16) 0.00166(14) 0.00785(16)
N1 0.0270(8) 0.0154(6) 0.0130(6) -0.0001(5) -0.0095(5) 0.0064(6)
N2 0.0298(8) 0.0162(7) 0.0172(7) -0.0002(5) -0.0103(6) 0.0082(6)
C1 0.0155(7) 0.0123(6) 0.0126(6) 0.0021(5) -0.0009(5) 0.0022(5)
C2 0.0136(7) 0.0189(7) 0.0139(7) 0.0011(6) 0.0008(5) 0.0021(6)
C3 0.0152(7) 0.0238(8) 0.0144(7) 0.0059(6) 0.0010(6) 0.0014(6)
C4 0.0176(8) 0.0437(12) 0.0179(8) 0.0101(8) 0.0028(6) -0.0034(8)
C5 0.0225(9) 0.0626(16) 0.0151(8) -0.0011(9) 0.0071(7) -0.0055(10)
C6 0.0261(10) 0.0416(12) 0.0213(9) -0.0113(8) 0.0067(8) -0.0041(9)
C7 0.0217(8) 0.0225(8) 0.0220(9) -0.0047(7) 0.0034(7) -0.0007(7)
C8 0.0139(6) 0.0124(6) 0.0132(6) 0.0032(5) -0.0007(5) 0.0013(5)
C9 0.0133(7) 0.0131(6) 0.0145(7) 0.0016(5) -0.0002(5) 0.0023(5)
C10 0.0143(7) 0.0132(6) 0.0143(7) 0.0026(5) -0.0002(5) 0.0026(5)
C11 0.0155(7) 0.0146(7) 0.0132(7) 0.0028(5) -0.0001(5) 0.0029(5)
C12 0.0185(8) 0.0211(8) 0.0189(8) 0.0022(6) 0.0029(6) 0.0056(6)
C13 0.0155(7) 0.0126(6) 0.0150(7) 0.0029(5) -0.0031(5) 0.0015(5)
C14 0.0189(8) 0.0214(8) 0.0163(8) -0.0006(6) 0.0032(6) -0.0020(6)
C15 0.0260(9) 0.0210(8) 0.0149(7) -0.0001(6) 0.0043(6) 0.0016(7)
C16 0.0220(9) 0.0194(9) 0.0383(12) -0.0091(8) -0.0153(8) 0.0068(7)
C17 0.0167(8) 0.0206(8) 0.0357(11) -0.0077(8) -0.0081(7) 0.0070(7)
C18 0.0151(7) 0.0133(6) 0.0137(7) 0.0043(5) -0.0022(5) 0.0019(5)
C19 0.0155(7) 0.0146(7) 0.0139(7) 0.0043(5) -0.0006(5) 0.0008(5)
C20 0.0207(8) 0.0178(7) 0.0180(8) 0.0071(6) -0.0013(6) -0.0004(6)
C21 0.0216(8) 0.0189(8) 0.0223(8) 0.0066(6) 0.0007(7) -0.0038(6)
C22 0.0185(8) 0.0232(8) 0.0184(8) 0.0039(6) -0.0014(6) -0.0021(6)
C23 0.0182(8) 0.0254(8) 0.0154(7) 0.0071(6) -0.0030(6) 0.0009(6)
C24 0.0174(7) 0.0191(7) 0.0161(7) 0.0078(6) -0.0006(6) 0.0005(6)
C25 0.0158(7) 0.0137(6) 0.0129(7) 0.0049(5) -0.0014(5) 0.0014(5)
C26 0.0157(7) 0.0169(7) 0.0147(7) 0.0048(6) -0.0005(5) 0.0040(6)
C27 0.0159(7) 0.0196(7) 0.0155(7) 0.0069(6) 0.0005(6) 0.0056(6)
C28 0.0145(7) 0.0198(7) 0.0155(7) 0.0088(6) -0.0012(5) 0.0027(6)
C29 0.0157(7) 0.0304(9) 0.0230(8) 0.0125(7) -0.0001(6) 0.0070(7)
C30 0.0183(7) 0.0189(7) 0.0145(7) 0.0047(6) -0.0015(6) 0.0052(6)
C31 0.0274(10) 0.0507(13) 0.0205(9) 0.0137(9) 0.0050(7) 0.0230(9)
C32 0.0316(11) 0.0548(14) 0.0208(9) 0.0081(9) -0.0004(8) 0.0286(10)
C33 0.0268(9) 0.0264(9) 0.0256(9) 0.0151(8) -0.0081(7) 0.0000(7)
C34 0.0182(8) 0.0293(9) 0.0256(9) 0.0159(8) -0.0030(7) 0.0027(7)
O1A 0.065(4) 0.051(3) 0.045(3) 0.029(3) 0.038(3) 0.035(3)
N3A 0.070(3) 0.034(2) 0.0298(19) 0.0198(16) 0.0243(19) 0.022(2)
C35A 0.054(4) 0.036(3) 0.034(3) 0.014(2) 0.016(3) 0.012(3)
C36A 0.135(8) 0.080(5) 0.065(4) 0.046(4) 0.062(5) 0.069(5)
C37A 0.333(18) 0.139(9) 0.105(7) 0.108(7) 0.155(10) 0.169(11)
O1 0.130(9) 0.134(10) 0.080(6) 0.062(6) 0.029(5) 0.069(7)
N3 0.112(4) 0.0250(19) 0.031(2) 0.0079(16) 0.013(2) 0.007(2)
C35 0.079(4) 0.047(3) 0.037(3) 0.009(2) 0.030(3) 0.029(3)
C36 0.122(7) 0.034(3) 0.055(4) 0.019(3) -0.013(4) -0.016(4)
C37 0.195(11) 0.066(5) 0.069(6) 0.036(5) -0.017(7) -0.049(7)

loop_
_atom_type_symbol
_atom_type_description
_atom_type_scat_dispersion_real
_atom_type_scat_dispersion_imag
_atom_type_scat_source
C C 0.0033 0.0016 'International Tables Vol C Tables 4.2.6.8 and 6.1.1.4'
H H 0.0000 0.0000 'International Tables Vol C Tables 4.2.6.8 and 6.1.1.4'
Br Br -0.2901 2.4595 'International Tables Vol C Tables 4.2.6.8 and 6.1.1.4'
Cu Cu 0.3201 1.2651 'International Tables Vol C Tables 4.2.6.8 and 6.1.1.4'
N N 0.0061 0.0033 'International Tables Vol C Tables 4.2.6.8 and 6.1.1.4'
O O 0.0106 0.0060 'International Tables Vol C Tables 4.2.6.8 and 6.1.1.4'
S S 0.1246 0.1234 'International Tables Vol C Tables 4.2.6.8 and 6.1.1.4'

loop_
_geom_angle_atom_site_label_1
_geom_angle_atom_site_label_2
_geom_angle_atom_site_label_3
_geom_angle
_geom_angle_site_symmetry_1
_geom_angle_site_symmetry_3
_geom_angle_publ_flag
N1 Cu1 N1 180.00(7) . 2_777 ?
N1 Cu1 N2 88.65(6) . 1_565 ?
N1 Cu1 N2 91.35(6) 2_777 1_565 ?
N1 Cu1 N2 88.65(6) 2_777 2_767 ?
N1 Cu1 N2 91.35(6) . 2_767 ?
N2 Cu1 N2 180.0 2_767 1_565 ?
C11 S1 C10 93.08(8) . . ?
C28 S2 C27 92.55(8) . . ?
C15 N1 Cu1 120.34(13) . . ?
C16 N1 Cu1 122.47(13) . . ?
C16 N1 C15 117.18(16) . . ?
C32 N2 Cu1 119.94(14) . 1_545 ?
C32 N2 C33 116.41(16) . . ?
C33 N2 Cu1 123.55(14) . 1_545 ?
C8 C1 C2 114.47(14) . . ?
C18 C1 C2 124.74(15) . . ?
C18 C1 C8 120.79(15) . . ?
C3 C2 C1 119.47(15) . . ?
C3 C2 C7 118.63(17) . . ?
C7 C2 C1 121.59(16) . . ?
C2 C3 H3 119.6 . . ?
C4 C3 C2 120.83(18) . . ?
C4 C3 H3 119.6 . . ?
C3 C4 H4 120.2 . . ?
C5 C4 C3 119.6(2) . . ?
C5 C4 H4 120.2 . . ?
C4 C5 H5 119.9 . . ?
C6 C5 C4 120.22(19) . . ?
C6 C5 H5 119.9 . . ?
C5 C6 H6 119.9 . . ?
C5 C6 C7 120.2(2) . . ?
C7 C6 H6 119.9 . . ?
C2 C7 H7 119.8 . . ?
C6 C7 C2 120.4(2) . . ?
C6 C7 H7 119.8 . . ?
C9 C8 C1 124.64(15) . . ?
C11 C8 C1 123.16(15) . . ?
C11 C8 C9 112.20(14) . . ?
C8 C9 H9 123.2 . . ?
C10 C9 C8 113.65(15) . . ?
C10 C9 H9 123.2 . . ?
C9 C10 S1 110.18(12) . . ?
C9 C10 C13 128.55(16) . . ?
C13 C10 S1 121.21(12) . . ?
C8 C11 S1 110.87(12) . . ?
C8 C11 C12 129.58(15) . . ?
C12 C11 S1 119.54(13) . . ?
C11 C12 H12A 109.5 . . ?
C11 C12 H12B 109.5 . . ?
C11 C12 H12C 109.5 . . ?
H12A C12 H12B 109.5 . . ?
H12A C12 H12C 109.5 . . ?
H12B C12 H12C 109.5 . . ?
C14 C13 C10 121.90(15) . . ?
C17 C13 C10 121.58(16) . . ?
C17 C13 C14 116.46(16) . . ?
C13 C14 H14 120.0 . . ?
C15 C14 C13 119.91(17) . . ?
C15 C14 H14 120.0 . . ?
N1 C15 C14 122.95(18) . . ?
N1 C15 H15 118.5 . . ?
C14 C15 H15 118.5 . . ?
N1 C16 H16 118.3 . . ?
N1 C16 C17 123.48(18) . . ?
C17 C16 H16 118.3 . . ?
C13 C17 H17 120.0 . . ?
C16 C17 C13 120.00(19) . . ?
C16 C17 H17 120.0 . . ?
C1 C18 C19 123.48(15) . . ?
C1 C18 C25 121.07(14) . . ?
C25 C18 C19 115.45(14) . . ?
C20 C19 C18 119.82(15) . . ?
C24 C19 C18 122.00(15) . . ?
C24 C19 C20 118.12(15) . . ?
C19 C20 H20 119.5 . . ?
C21 C20 C19 120.96(16) . . ?
C21 C20 H20 119.5 . . ?
C20 C21 H21 119.9 . . ?
C20 C21 C22 120.25(17) . . ?
C22 C21 H21 119.9 . . ?
C21 C22 H22 120.3 . . ?
C23 C22 C21 119.37(16) . . ?
C23 C22 H22 120.3 . . ?
C22 C23 H23 119.7 . . ?
C22 C23 C24 120.51(16) . . ?
C24 C23 H23 119.7 . . ?
C19 C24 H24 119.6 . . ?
C23 C24 C19 120.78(16) . . ?
C23 C24 H24 119.6 . . ?
C26 C25 C18 124.10(15) . . ?
C28 C25 C18 124.02(15) . . ?
C28 C25 C26 111.86(15) . . ?
C25 C26 H26 123.2 . . ?
C27 C26 C25 113.65(15) . . ?
C27 C26 H26 123.2 . . ?
C26 C27 S2 110.47(12) . . ?
C26 C27 C30 127.87(16) . . ?
C30 C27 S2 121.42(13) . . ?
C25 C28 S2 111.47(12) . . ?
C25 C28 C29 129.01(15) . . ?
C29 C28 S2 119.53(13) . . ?
C28 C29 H29A 109.5 . . ?
C28 C29 H29B 109.5 . . ?
C28 C29 H29C 109.5 . . ?
H29A C29 H29B 109.5 . . ?
H29A C29 H29C 109.5 . . ?
H29B C29 H29C 109.5 . . ?
C31 C30 C27 121.20(17) . . ?
C34 C30 C27 122.00(16) . . ?
C34 C30 C31 116.75(17) . . ?
C30 C31 H31 120.1 . . ?
C32 C31 C30 119.8(2) . . ?
C32 C31 H31 120.1 . . ?
N2 C32 C31 123.8(2) . . ?
N2 C32 H32 118.1 . . ?
C31 C32 H32 118.1 . . ?
N2 C33 H33 118.3 . . ?
N2 C33 C34 123.3(2) . . ?
C34 C33 H33 118.3 . . ?
C30 C34 H34 120.2 . . ?
C33 C34 C30 119.64(19) . . ?
C33 C34 H34 120.2 . . ?
C35A N3A C36A 121.6(5) . . ?
C35A N3A C37A 123.6(6) . . ?
C37A N3A C36A 114.8(5) . . ?
O1A C35A N3A 124.1(7) . . ?
O1A C35A H35A 118.0 . . ?
N3A C35A H35A 118.0 . . ?
N3A C36A H36D 109.5 . . ?
N3A C36A H36F 109.5 . . ?
N3A C36A H36E 109.5 . . ?
H36D C36A H36F 109.5 . . ?
H36D C36A H36E 109.5 . . ?
H36F C36A H36E 109.5 . . ?
N3A C37A H37D 109.5 . . ?
N3A C37A H37E 109.5 . . ?
N3A C37A H37F 109.5 . . ?
H37D C37A H37E 109.5 . . ?
H37D C37A H37F 109.5 . . ?
H37E C37A H37F 109.5 . . ?
C35 N3 C36 122.1(6) . . ?
C35 N3 C37 119.1(7) . . ?
C36 N3 C37 118.2(7) . . ?
O1 C35 N3 130.7(11) . . ?
O1 C35 H35 114.7 . . ?
N3 C35 H35 114.7 . . ?
N3 C36 H36A 109.5 . . ?
N3 C36 H36B 109.5 . . ?
N3 C36 H36C 109.5 . . ?
H36A C36 H36B 109.5 . . ?
H36A C36 H36C 109.5 . . ?
H36B C36 H36C 109.5 . . ?
N3 C37 H37A 109.5 . . ?
N3 C37 H37B 109.5 . . ?
N3 C37 H37C 109.5 . . ?
H37A C37 H37B 109.5 . . ?
H37A C37 H37C 109.5 . . ?
H37B C37 H37C 109.5 . . ?

loop_
_geom_bond_atom_site_label_1
_geom_bond_atom_site_label_2
_geom_bond_distance
_geom_bond_site_symmetry_2
_geom_bond_publ_flag
Cu1 N1 2.0278(15) . ?
Cu1 N1 2.0278(15) 2_777 ?
Cu1 N2 2.0789(15) 1_565 ?
Cu1 N2 2.0789(15) 2_767 ?
S1 C10 1.7271(17) . ?
S1 C11 1.7150(17) . ?
S2 C27 1.7301(18) . ?
S2 C28 1.7186(17) . ?
N1 C15 1.344(2) . ?
N1 C16 1.331(3) . ?
N2 C32 1.330(3) . ?
N2 C33 1.355(3) . ?
C1 C2 1.488(2) . ?
C1 C8 1.485(2) . ?
C1 C18 1.362(2) . ?
C2 C3 1.398(2) . ?
C2 C7 1.399(2) . ?
C3 H3 0.9500 . ?
C3 C4 1.393(3) . ?
C4 H4 0.9500 . ?
C4 C5 1.389(3) . ?
C5 H5 0.9500 . ?
C5 C6 1.383(4) . ?
C6 H6 0.9500 . ?
C6 C7 1.392(3) . ?
C7 H7 0.9500 . ?
C8 C9 1.424(2) . ?
C8 C11 1.386(2) . ?
C9 H9 0.9500 . ?
C9 C10 1.374(2) . ?
C10 C13 1.457(2) . ?
C11 C12 1.493(2) . ?
C12 H12A 0.9800 . ?
C12 H12B 0.9800 . ?
C12 H12C 0.9800 . ?
C13 C14 1.394(3) . ?
C13 C17 1.394(2) . ?
C14 H14 0.9500 . ?
C14 C15 1.383(2) . ?
C15 H15 0.9500 . ?
C16 H16 0.9500 . ?
C16 C17 1.378(3) . ?
C17 H17 0.9500 . ?
C18 C19 1.493(2) . ?
C18 C25 1.486(2) . ?
C19 C20 1.398(2) . ?
C19 C24 1.395(2) . ?
C20 H20 0.9500 . ?
C20 C21 1.388(2) . ?
C21 H21 0.9500 . ?
C21 C22 1.389(3) . ?
C22 H22 0.9500 . ?
C22 C23 1.382(3) . ?
C23 H23 0.9500 . ?
C23 C24 1.391(2) . ?
C24 H24 0.9500 . ?
C25 C26 1.426(2) . ?
C25 C28 1.383(2) . ?
C26 H26 0.9500 . ?
C26 C27 1.373(2) . ?
C27 C30 1.464(2) . ?
C28 C29 1.495(2) . ?
C29 H29A 0.9800 . ?
C29 H29B 0.9800 . ?
C29 H29C 0.9800 . ?
C30 C31 1.393(3) . ?
C30 C34 1.390(3) . ?
C31 H31 0.9500 . ?
C31 C32 1.385(3) . ?
C32 H32 0.9500 . ?
C33 H33 0.9500 . ?
C33 C34 1.385(3) . ?
C34 H34 0.9500 . ?
O1A C35A 1.178(9) . ?
N3A C35A 1.332(7) . ?
N3A C36A 1.443(7) . ?
N3A C37A 1.417(7) . ?
C35A H35A 0.9500 . ?
C36A H36D 0.9800 . ?
C36A H36F 0.9800 . ?
C36A H36E 0.9800 . ?
C37A H37D 0.9800 . ?
C37A H37E 0.9800 . ?
C37A H37F 0.9800 . ?
O1 C35 1.230(13) . ?
N3 C35 1.342(9) . ?
N3 C36 1.446(8) . ?
N3 C37 1.449(8) . ?
C35 H35 0.9500 . ?
C36 H36A 0.9800 . ?
C36 H36B 0.9800 . ?
C36 H36C 0.9800 . ?
C37 H37A 0.9800 . ?
C37 H37B 0.9800 . ?
C37 H37C 0.9800 . ?

loop_
_geom_torsion_atom_site_label_1
_geom_torsion_atom_site_label_2
_geom_torsion_atom_site_label_3
_geom_torsion_atom_site_label_4
_geom_torsion
_geom_torsion_site_symmetry_1
_geom_torsion_site_symmetry_2
_geom_torsion_site_symmetry_3
_geom_torsion_site_symmetry_4
_geom_torsion_publ_flag
Cu1 N1 C15 C14 -179.18(15) . . . . ?
Cu1 N1 C16 C17 177.96(19) . . . . ?
Cu1 N2 C32 C31 173.36(19) 1_545 . . . ?
Cu1 N2 C33 C34 -173.62(15) 1_545 . . . ?
S1 C10 C13 C14 174.71(14) . . . . ?
S1 C10 C13 C17 -2.5(2) . . . . ?
S2 C27 C30 C31 -167.11(17) . . . . ?
S2 C27 C30 C34 15.6(3) . . . . ?
N1 C16 C17 C13 1.9(4) . . . . ?
N2 C33 C34 C30 1.6(3) . . . . ?
C1 C2 C3 C4 174.81(17) . . . . ?
C1 C2 C7 C6 -173.22(18) . . . . ?
C1 C8 C9 C10 -179.77(15) . . . . ?
C1 C8 C11 S1 -179.32(12) . . . . ?
C1 C8 C11 C12 -0.2(3) . . . . ?
C1 C18 C19 C20 140.24(18) . . . . ?
C1 C18 C19 C24 -42.8(3) . . . . ?
C1 C18 C25 C26 -50.3(2) . . . . ?
C1 C18 C25 C28 131.62(18) . . . . ?
C2 C1 C8 C9 132.70(17) . . . . ?
C2 C1 C8 C11 -46.5(2) . . . . ?
C2 C1 C18 C19 -7.7(3) . . . . ?
C2 C1 C18 C25 171.21(16) . . . . ?
C2 C3 C4 C5 -1.3(3) . . . . ?
C3 C2 C7 C6 0.4(3) . . . . ?
C3 C4 C5 C6 0.0(3) . . . . ?
C4 C5 C6 C7 1.5(4) . . . . ?
C5 C6 C7 C2 -1.6(3) . . . . ?
C7 C2 C3 C4 1.1(3) . . . . ?
C8 C1 C2 C3 -46.0(2) . . . . ?
C8 C1 C2 C7 127.50(17) . . . . ?
C8 C1 C18 C19 172.79(15) . . . . ?
C8 C1 C18 C25 -8.2(2) . . . . ?
C8 C9 C10 S1 -0.63(18) . . . . ?
C8 C9 C10 C13 176.47(16) . . . . ?
C9 C8 C11 S1 1.40(18) . . . . ?
C9 C8 C11 C12 -179.51(17) . . . . ?
C9 C10 C13 C14 -2.1(3) . . . . ?
C9 C10 C13 C17 -179.27(19) . . . . ?
C10 S1 C11 C8 -1.50(13) . . . . ?
C10 S1 C11 C12 179.30(14) . . . . ?
C10 C13 C14 C15 -176.92(17) . . . . ?
C10 C13 C17 C16 175.8(2) . . . . ?
C11 S1 C10 C9 1.22(13) . . . . ?
C11 S1 C10 C13 -176.13(14) . . . . ?
C11 C8 C9 C10 -0.5(2) . . . . ?
C13 C14 C15 N1 0.5(3) . . . . ?
C14 C13 C17 C16 -1.5(3) . . . . ?
C15 N1 C16 C17 -1.0(3) . . . . ?
C16 N1 C15 C14 -0.2(3) . . . . ?
C17 C13 C14 C15 0.4(3) . . . . ?
C18 C1 C2 C3 134.49(18) . . . . ?
C18 C1 C2 C7 -52.0(3) . . . . ?
C18 C1 C8 C9 -47.8(2) . . . . ?
C18 C1 C8 C11 133.02(18) . . . . ?
C18 C19 C20 C21 177.32(18) . . . . ?
C18 C19 C24 C23 -177.63(17) . . . . ?
C18 C25 C26 C27 -177.76(15) . . . . ?
C18 C25 C28 S2 178.07(13) . . . . ?
C18 C25 C28 C29 -1.7(3) . . . . ?
C19 C18 C25 C26 128.71(17) . . . . ?
C19 C18 C25 C28 -49.3(2) . . . . ?
C19 C20 C21 C22 -0.1(3) . . . . ?
C20 C19 C24 C23 -0.6(3) . . . . ?
C20 C21 C22 C23 0.4(3) . . . . ?
C21 C22 C23 C24 -0.7(3) . . . . ?
C22 C23 C24 C19 0.9(3) . . . . ?
C24 C19 C20 C21 0.3(3) . . . . ?
C25 C18 C19 C20 -38.8(2) . . . . ?
C25 C18 C19 C24 138.17(17) . . . . ?
C25 C26 C27 S2 -0.57(19) . . . . ?
C25 C26 C27 C30 173.77(17) . . . . ?
C26 C25 C28 S2 -0.19(19) . . . . ?
C26 C25 C28 C29 180.00(17) . . . . ?
C26 C27 C30 C31 19.1(3) . . . . ?
C26 C27 C30 C34 -158.16(19) . . . . ?
C27 S2 C28 C25 -0.11(14) . . . . ?
C27 S2 C28 C29 179.72(15) . . . . ?
C27 C30 C31 C32 -172.4(2) . . . . ?
C27 C30 C34 C33 171.99(18) . . . . ?
C28 S2 C27 C26 0.39(14) . . . . ?
C28 S2 C27 C30 -174.38(15) . . . . ?
C28 C25 C26 C27 0.5(2) . . . . ?
C30 C31 C32 N2 -0.8(4) . . . . ?
C31 C30 C34 C33 -5.4(3) . . . . ?
C32 N2 C33 C34 2.7(3) . . . . ?
C33 N2 C32 C31 -3.1(3) . . . . ?
C34 C30 C31 C32 5.0(3) . . . . ?
C36A N3A C35A O1A 4.9(12) . . . . ?
C37A N3A C35A O1A -175.7(11) . . . . ?
C36 N3 C35 O1 -170.9(11) . . . . ?
C37 N3 C35 O1 -0.2(14) . . . . ?
